data_1542752
loop_
_publ_author_name
'Shang, Jia'
'Rambo, Brett M.'
'Hao, Xiang'
'Xiang, Jun-Feng'
'Gong, Han-Yuan'
'Sessler, Jonathan L.'

_publ_section_title
;
 Post-synthetic modification of a macrocyclic receptor via regioselective
 imidazolium ring-opening
;
_journal_issue 7
_journal_name_full 'Chem. Sci.'
_journal_page_first 4148
_journal_paper_doi 10.1039/C5SC04860E
_journal_volume 7
_journal_year 2016
_chemical_formula_sum 'C40 H41 F12 N11 O3 P2'
_chemical_formula_weight 1013.78
_chemical_name_systematic
; 
 ? 
;
_space_group_IT_number 15
_symmetry_cell_setting monoclinic
_symmetry_space_group_name_Hall '-C 2yc'
_symmetry_space_group_name_H-M 'C 1 2/c 1'
_atom_sites_solution_hydrogens geom
_atom_sites_solution_primary direct
_atom_sites_solution_secondary difmap
_audit_creation_method SHELXL-97
_audit_update_record
;
2015-10-28 deposited with the CCDC.
2016-03-03 downloaded from the CCDC.
;
_cell_angle_alpha 90.00
_cell_angle_beta 103.63(3)
_cell_angle_gamma 90.00
_cell_formula_units_Z 8
_cell_length_a 28.552(6)
_cell_length_b 13.685(3)
_cell_length_c 22.641(5)
_cell_measurement_reflns_used 7567
_cell_measurement_temperature 153(2)
_cell_measurement_theta_max 25.00
_cell_measurement_theta_min 1.98
_cell_volume 8597(3)
_computing_cell_refinement 'CrystalClear (Rigaku Inc., 2008)'
_computing_data_collection 'CrystalClear (Rigaku Inc., 2008)'
_computing_data_reduction 'CrystalClear (Rigaku Inc., 2008)'
_computing_molecular_graphics SHELEX/PC
_computing_publication_material SHELEX/PC
_computing_structure_refinement 'SHELXL-97 (Sheldrick, 1997)'
_computing_structure_solution 'SHELXS-97 (Sheldrick, 1990)'
_diffrn_ambient_temperature 153(2)
_diffrn_detector_area_resol_mean 28.5714
_diffrn_measured_fraction_theta_full 0.998
_diffrn_measured_fraction_theta_max 0.998
_diffrn_measurement_device
;
Saturn724+ (2x2 bin mode)
;
_diffrn_measurement_method dtprofit.ref
_diffrn_radiation_monochromator graphite
_diffrn_radiation_source 'fine-focus sealed tube'
_diffrn_radiation_type MoK\a
_diffrn_radiation_wavelength 0.71073
_diffrn_reflns_av_R_equivalents 0.0572
_diffrn_reflns_av_sigmaI/netI 0.0372
_diffrn_reflns_limit_h_max 33
_diffrn_reflns_limit_h_min -33
_diffrn_reflns_limit_k_max 16
_diffrn_reflns_limit_k_min -16
_diffrn_reflns_limit_l_max 26
_diffrn_reflns_limit_l_min -26
_diffrn_reflns_number 41410
_diffrn_reflns_theta_full 25.00
_diffrn_reflns_theta_max 25.00
_diffrn_reflns_theta_min 1.98
_exptl_absorpt_coefficient_mu 0.208
_exptl_absorpt_correction_T_max 1.0000
_exptl_absorpt_correction_T_min 0.9154
_exptl_absorpt_correction_type multi-scan
_exptl_absorpt_process_details
;
Abscor. T. Higashi (2001).  The Rigaku Corporation, Tokyo, Japan.
;
_exptl_crystal_colour Yellow
_exptl_crystal_density_diffrn 1.566
_exptl_crystal_density_method 'not measured'
_exptl_crystal_description Prism
_exptl_crystal_F_000 4160
_exptl_crystal_size_max 0.37
_exptl_crystal_size_mid 0.10
_exptl_crystal_size_min 0.09
_refine_diff_density_max 0.657
_refine_diff_density_min -0.400
_refine_diff_density_rms 0.067
_refine_ls_extinction_method none
_refine_ls_goodness_of_fit_ref 1.016
_refine_ls_hydrogen_treatment mixed
_refine_ls_matrix_type full
_refine_ls_number_parameters 622
_refine_ls_number_reflns 7567
_refine_ls_number_restraints 3
_refine_ls_restrained_S_all 1.015
_refine_ls_R_factor_all 0.0990
_refine_ls_R_factor_gt 0.0786
_refine_ls_shift/su_max 0.000
_refine_ls_shift/su_mean 0.000
_refine_ls_structure_factor_coef Fsqd
_refine_ls_weighting_details 'calc w=1/[\s^2^(Fo^2^)+(0.0500P)^2^+45.0000P] where P=(Fo^2^+2Fc^2^)/3'
_refine_ls_weighting_scheme calc
_refine_ls_wR_factor_gt 0.1624
_refine_ls_wR_factor_ref 0.1758
_reflns_number_gt 5992
_reflns_number_total 7567
_reflns_threshold_expression >2sigma(I)
_cod_data_source_file c5sc04860e2.cif
_cod_data_source_block a
_cod_depositor_comments
;
The following automatic conversions were performed:

'_symmetry_cell_setting' value 'Monoclinic' changed to 'monoclinic'
according to
/usr/data/users/saulius/crontab/automatic-downloads/rss-feeds/RSC/lib/dictionaries/cif_core.dic
dictionary named 'cif_core.dic' version 2.4.2 from 2011-04-26.

'_exptl_absorpt_correction_type' value 'Multi-scan' changed to
'multi-scan' according to
/usr/data/users/saulius/crontab/automatic-downloads/rss-feeds/RSC/lib/dictionaries/cif_core.dic
dictionary named 'cif_core.dic' version 2.4.2 from 2011-04-26.

Automatic conversion script
Id: cif_fix_values 4268 2015-11-12 08:31:59Z antanas 

 Adding full bibliography for 1542748--1542752.cif.
;
_cod_original_cell_volume 8598(3)
_cod_original_sg_symbol_H-M C2/c
_cod_database_code 1542752

loop_
_symmetry_equiv_pos_as_xyz
'x, y, z'
'-x, y, -z+1/2'
'x+1/2, y+1/2, z'
'-x+1/2, y+1/2, -z+1/2'
'-x, -y, -z'
'x, -y, z-1/2'
'-x+1/2, -y+1/2, -z'
'x+1/2, -y+1/2, z-1/2'

loop_
_atom_site_label
_atom_site_type_symbol
_atom_site_fract_x
_atom_site_fract_y
_atom_site_fract_z
_atom_site_U_iso_or_equiv
_atom_site_adp_type
_atom_site_occupancy
_atom_site_symmetry_multiplicity
_atom_site_calc_flag
_atom_site_refinement_flags
P1 P 0.47418(4) 0.24699(9) 0.45604(5) 0.0477(3) Uani 1 1 d .
P2 P 0.68810(5) 0.64663(11) 0.42582(6) 0.0649(4) Uani 1 1 d .
F1 F 0.48822(14) 0.3425(2) 0.49563(15) 0.0920(11) Uani 1 1 d .
F2 F 0.46096(11) 0.1514(2) 0.41606(14) 0.0773(9) Uani 1 1 d .
F3 F 0.41857(11) 0.2676(3) 0.44843(14) 0.0852(10) Uani 1 1 d .
F4 F 0.47506(10) 0.1859(2) 0.51568(12) 0.0727(9) Uani 1 1 d .
F5 F 0.47461(10) 0.3078(2) 0.39618(12) 0.0723(8) Uani 1 1 d .
F6 F 0.53037(9) 0.2244(2) 0.46344(12) 0.0639(8) Uani 1 1 d .
F7 F 0.7061(2) 0.6172(4) 0.36798(16) 0.149(2) Uani 1 1 d .
F8 F 0.67854(15) 0.5338(2) 0.43953(18) 0.1096(14) Uani 1 1 d .
F9 F 0.63616(14) 0.6601(3) 0.38629(18) 0.1152(14) Uani 1 1 d .
F10 F 0.69704(14) 0.7577(3) 0.41406(16) 0.0989(12) Uani 1 1 d .
F11 F 0.74117(11) 0.6345(3) 0.46744(16) 0.0952(11) Uani 1 1 d .
F12 F 0.67054(11) 0.6754(2) 0.48429(13) 0.0778(9) Uani 1 1 d .
O1W O 0.82942(13) 0.3023(3) 0.22009(14) 0.0621(9) Uani 1 1 d D
H1WB H 0.838(2) 0.273(4) 0.1855(19) 0.12(2) Uiso 1 1 d D
H1WA H 0.7999(14) 0.272(4) 0.224(3) 0.13(3) Uiso 1 1 d D
O1 O 0.74125(11) 0.2602(3) 0.24305(13) 0.0597(9) Uani 1 1 d .
O2 O 0.56029(13) 0.2042(3) 0.76664(14) 0.0654(9) Uani 1 1 d .
N1 N 0.76829(12) 0.5021(2) 0.60418(14) 0.0405(8) Uani 1 1 d .
N2 N 0.80240(11) 0.3912(2) 0.56048(13) 0.0363(7) Uani 1 1 d .
N3 N 0.77658(11) 0.3289(2) 0.46329(13) 0.0348(7) Uani 1 1 d .
N4 N 0.74731(12) 0.2733(2) 0.36448(14) 0.0413(8) Uani 1 1 d .
H4A H 0.7495 0.2317 0.3368 0.050 Uiso 1 1 calc R
N5 N 0.66320(12) 0.2849(3) 0.24913(14) 0.0423(8) Uani 1 1 d .
N6 N 0.56085(13) -0.0412(3) 0.40444(14) 0.0452(9) Uani 1 1 d .
N7 N 0.60898(13) -0.0418(2) 0.49434(14) 0.0424(8) Uani 1 1 d .
N8 N 0.60826(12) 0.0540(2) 0.57913(14) 0.0431(8) Uani 1 1 d .
N9 N 0.60551(13) 0.1567(3) 0.66014(15) 0.0458(9) Uani 1 1 d .
H9B H 0.6174 0.1739 0.6972 0.055 Uiso 1 1 calc R
N10 N 0.55976(13) 0.3314(3) 0.70160(15) 0.0472(9) Uani 1 1 d .
N11 N 0.5628(2) 0.4682(4) 0.3333(3) 0.106(2) Uani 1 1 d .
C1 C 0.76455(14) 0.4518(3) 0.55316(17) 0.0376(9) Uani 1 1 d .
H1A H 0.7399 0.4576 0.5183 0.045 Uiso 1 1 calc R
C2 C 0.80948(15) 0.4727(3) 0.64545(18) 0.0473(11) Uani 1 1 d .
H2A H 0.8205 0.4965 0.6848 0.057 Uiso 1 1 calc R
C3 C 0.83077(15) 0.4040(3) 0.61887(17) 0.0433(10) Uani 1 1 d .
H3A H 0.8592 0.3711 0.6362 0.052 Uiso 1 1 calc R
C4 C 0.81162(14) 0.3280(3) 0.51377(16) 0.0364(9) Uani 1 1 d .
C5 C 0.85392(15) 0.2760(3) 0.52289(18) 0.0423(10) Uani 1 1 d .
H5A H 0.8769 0.2777 0.5596 0.051 Uiso 1 1 calc R
C6 C 0.86026(16) 0.2205(3) 0.47374(19) 0.0475(10) Uani 1 1 d .
H6A H 0.8884 0.1848 0.4769 0.057 Uiso 1 1 calc R
C7 C 0.82528(15) 0.2185(3) 0.42092(18) 0.0425(10) Uani 1 1 d .
H7A H 0.8291 0.1810 0.3881 0.051 Uiso 1 1 calc R
C8 C 0.78360(14) 0.2742(3) 0.41733(17) 0.0374(9) Uani 1 1 d .
C9 C 0.70795(15) 0.3349(3) 0.35356(17) 0.0423(10) Uani 1 1 d .
H9A H 0.7065 0.3784 0.3847 0.051 Uiso 1 1 calc R
C10 C 0.67166(15) 0.3403(3) 0.30422(17) 0.0433(10) Uani 1 1 d .
H10A H 0.6484 0.3870 0.3059 0.052 Uiso 1 1 calc R
C11 C 0.69751(17) 0.2519(3) 0.22264(18) 0.0480(11) Uani 1 1 d .
H11A H 0.6873 0.2200 0.1856 0.058 Uiso 1 1 calc R
C12 C 0.61208(15) 0.2717(3) 0.21751(17) 0.0446(10) Uani 1 1 d .
H12A H 0.6101 0.2500 0.1762 0.053 Uiso 1 1 calc R
H12B H 0.5955 0.3339 0.2155 0.053 Uiso 1 1 calc R
C13 C 0.58743(14) 0.1983(3) 0.24935(16) 0.0396(9) Uani 1 1 d .
C14 C 0.56171(14) 0.2286(3) 0.29105(18) 0.0447(10) Uani 1 1 d .
H14A H 0.5585 0.2950 0.2978 0.054 Uiso 1 1 calc R
C15 C 0.54072(14) 0.1615(3) 0.32269(17) 0.0421(10) Uani 1 1 d .
H15A H 0.5236 0.1830 0.3504 0.051 Uiso 1 1 calc R
C16 C 0.54529(14) 0.0621(3) 0.31305(16) 0.0388(9) Uani 1 1 d .
C17 C 0.56968(14) 0.0307(3) 0.27055(17) 0.0403(9) Uani 1 1 d .
H17A H 0.5721 -0.0357 0.2631 0.048 Uiso 1 1 calc R
C18 C 0.59055(14) 0.0985(3) 0.23909(17) 0.0396(9) Uani 1 1 d .
H18A H 0.6069 0.0769 0.2106 0.047 Uiso 1 1 calc R
C19 C 0.52410(15) -0.0107(3) 0.35027(18) 0.0453(10) Uani 1 1 d .
H19A H 0.4971 0.0189 0.3627 0.054 Uiso 1 1 calc R
H19B H 0.5123 -0.0675 0.3256 0.054 Uiso 1 1 calc R
C20 C 0.57083(15) 0.0028(3) 0.45888(17) 0.0417(10) Uani 1 1 d .
H20A H 0.5541 0.0553 0.4701 0.050 Uiso 1 1 calc R
C21 C 0.59332(18) -0.1148(3) 0.4057(2) 0.0552(12) Uani 1 1 d .
H21A H 0.5944 -0.1569 0.3739 0.066 Uiso 1 1 calc R
C22 C 0.62347(18) -0.1154(3) 0.46129(19) 0.0538(12) Uani 1 1 d .
H22A H 0.6493 -0.1578 0.4748 0.065 Uiso 1 1 calc R
C23 C 0.63199(16) -0.0143(3) 0.55631(17) 0.0431(10) Uani 1 1 d .
C24 C 0.67486(16) -0.0557(3) 0.58459(19) 0.0491(11) Uani 1 1 d .
H24A H 0.6892 -0.1044 0.5663 0.059 Uiso 1 1 calc R
C25 C 0.69597(16) -0.0203(3) 0.6430(2) 0.0506(11) Uani 1 1 d .
H25A H 0.7255 -0.0451 0.6643 0.061 Uiso 1 1 calc R
C26 C 0.67353(16) 0.0497(3) 0.66839(19) 0.0482(11) Uani 1 1 d .
H26A H 0.6874 0.0734 0.7071 0.058 Uiso 1 1 calc R
C27 C 0.62897(15) 0.0861(3) 0.63534(18) 0.0417(10) Uani 1 1 d .
C28 C 0.56382(15) 0.2016(3) 0.62892(18) 0.0461(10) Uani 1 1 d .
H28A H 0.5488 0.1747 0.5915 0.055 Uiso 1 1 calc R
C29 C 0.54307(17) 0.2788(3) 0.64660(18) 0.0494(11) Uani 1 1 d .
H29A H 0.5148 0.3008 0.6206 0.059 Uiso 1 1 calc R
C30 C 0.56474(17) 0.2901(4) 0.7568(2) 0.0511(11) Uani 1 1 d .
H30A H 0.5723 0.3315 0.7903 0.061 Uiso 1 1 calc R
C31 C 0.56559(18) 0.4364(3) 0.6961(2) 0.0571(12) Uani 1 1 d .
H31A H 0.5676 0.4666 0.7353 0.069 Uiso 1 1 calc R
H31B H 0.5373 0.4624 0.6680 0.069 Uiso 1 1 calc R
C32 C 0.61054(16) 0.4645(3) 0.67369(19) 0.0463(10) Uani 1 1 d .
C33 C 0.60565(16) 0.5107(3) 0.6182(2) 0.0496(11) Uani 1 1 d .
H33A H 0.5751 0.5190 0.5929 0.059 Uiso 1 1 calc R
C34 C 0.64552(15) 0.5445(3) 0.59980(19) 0.0461(10) Uani 1 1 d .
H34A H 0.6414 0.5757 0.5625 0.055 Uiso 1 1 calc R
C35 C 0.69116(15) 0.5327(3) 0.63589(17) 0.0394(9) Uani 1 1 d .
C36 C 0.69651(17) 0.4842(3) 0.69128(18) 0.0495(11) Uani 1 1 d .
H36A H 0.7272 0.4739 0.7158 0.059 Uiso 1 1 calc R
C37 C 0.65633(18) 0.4512(3) 0.71005(19) 0.0526(11) Uani 1 1 d .
H37A H 0.6603 0.4198 0.7473 0.063 Uiso 1 1 calc R
C38 C 0.73388(15) 0.5760(3) 0.61565(19) 0.0452(10) Uani 1 1 d .
H38A H 0.7220 0.6135 0.5788 0.054 Uiso 1 1 calc R
H38B H 0.7507 0.6207 0.6467 0.054 Uiso 1 1 calc R
C39 C 0.5657(2) 0.4982(5) 0.4446(3) 0.094(2) Uani 1 1 d .
H39A H 0.5402 0.4626 0.4560 0.142 Uiso 1 1 calc R
H39B H 0.5619 0.5667 0.4511 0.142 Uiso 1 1 calc R
H39C H 0.5962 0.4766 0.4689 0.142 Uiso 1 1 calc R
C40 C 0.5640(2) 0.4816(4) 0.3833(3) 0.0746(16) Uani 1 1 d .

loop_
_atom_site_aniso_label
_atom_site_aniso_U_11
_atom_site_aniso_U_22
_atom_site_aniso_U_33
_atom_site_aniso_U_23
_atom_site_aniso_U_13
_atom_site_aniso_U_12
P1 0.0505(7) 0.0558(7) 0.0352(6) 0.0012(5) 0.0070(5) 0.0057(6)
P2 0.0780(10) 0.0640(9) 0.0513(8) 0.0065(6) 0.0126(7) 0.0171(7)
F1 0.142(3) 0.071(2) 0.073(2) -0.0236(17) 0.044(2) -0.012(2)
F2 0.0738(19) 0.079(2) 0.078(2) -0.0284(17) 0.0162(16) -0.0195(16)
F3 0.0643(19) 0.121(3) 0.075(2) 0.0323(19) 0.0259(16) 0.0359(19)
F4 0.0681(18) 0.093(2) 0.0513(16) 0.0262(15) 0.0036(14) -0.0066(16)
F5 0.0736(19) 0.093(2) 0.0498(16) 0.0236(15) 0.0143(14) 0.0113(17)
F6 0.0437(14) 0.078(2) 0.0647(18) 0.0054(15) 0.0025(13) 0.0014(13)
F7 0.218(5) 0.177(4) 0.061(2) 0.011(3) 0.051(3) 0.110(4)
F8 0.123(3) 0.062(2) 0.119(3) 0.001(2) -0.023(2) 0.018(2)
F9 0.103(3) 0.111(3) 0.102(3) -0.006(2) -0.035(2) 0.031(2)
F10 0.132(3) 0.080(2) 0.099(3) 0.028(2) 0.056(2) -0.001(2)
F11 0.066(2) 0.132(3) 0.089(2) 0.017(2) 0.0203(18) 0.016(2)
F12 0.096(2) 0.085(2) 0.0626(18) 0.0274(16) 0.0384(17) 0.0276(18)
O1W 0.061(2) 0.084(3) 0.0380(18) -0.0021(17) 0.0046(15) -0.0007(19)
O1 0.0499(19) 0.095(3) 0.0346(16) -0.0058(16) 0.0108(14) -0.0018(18)
O2 0.091(3) 0.058(2) 0.0494(19) 0.0086(16) 0.0219(18) 0.0076(19)
N1 0.0426(19) 0.045(2) 0.0316(17) -0.0016(15) 0.0043(15) -0.0005(16)
N2 0.0356(17) 0.0428(19) 0.0280(16) 0.0027(14) 0.0024(13) -0.0018(15)
N3 0.0392(18) 0.0370(18) 0.0259(16) 0.0043(13) 0.0032(13) -0.0061(15)
N4 0.048(2) 0.045(2) 0.0288(17) -0.0054(14) 0.0035(15) -0.0029(16)
N5 0.0451(19) 0.052(2) 0.0257(16) 0.0021(15) 0.0008(15) -0.0082(17)
N6 0.060(2) 0.046(2) 0.0292(17) 0.0017(15) 0.0096(16) -0.0018(18)
N7 0.055(2) 0.0409(19) 0.0324(17) 0.0026(15) 0.0119(16) 0.0005(17)
N8 0.052(2) 0.042(2) 0.0333(18) 0.0045(15) 0.0079(16) -0.0028(17)
N9 0.053(2) 0.055(2) 0.0281(17) -0.0004(16) 0.0061(16) 0.0024(18)
N10 0.062(2) 0.046(2) 0.0354(19) 0.0021(16) 0.0141(17) 0.0002(18)
N11 0.163(6) 0.081(4) 0.082(4) -0.012(3) 0.044(4) -0.021(4)
C1 0.041(2) 0.042(2) 0.0272(19) 0.0013(17) 0.0029(16) -0.0025(19)
C2 0.048(2) 0.058(3) 0.030(2) -0.0038(19) -0.0038(18) 0.000(2)
C3 0.041(2) 0.056(3) 0.028(2) 0.0008(18) -0.0039(17) -0.002(2)
C4 0.042(2) 0.039(2) 0.0278(19) 0.0026(16) 0.0079(17) -0.0060(18)
C5 0.042(2) 0.048(2) 0.033(2) 0.0024(18) 0.0020(18) 0.0000(19)
C6 0.044(2) 0.047(3) 0.051(3) -0.001(2) 0.009(2) 0.004(2)
C7 0.046(2) 0.042(2) 0.039(2) -0.0021(18) 0.0079(19) -0.0013(19)
C8 0.044(2) 0.037(2) 0.030(2) 0.0012(16) 0.0058(17) -0.0083(18)
C9 0.048(2) 0.049(3) 0.028(2) -0.0024(17) 0.0057(18) -0.004(2)
C10 0.047(2) 0.047(2) 0.032(2) -0.0014(18) 0.0042(18) -0.001(2)
C11 0.061(3) 0.055(3) 0.026(2) 0.0013(18) 0.007(2) -0.007(2)
C12 0.047(2) 0.053(3) 0.027(2) 0.0035(18) -0.0051(18) -0.007(2)
C13 0.033(2) 0.053(3) 0.0259(19) 0.0027(17) -0.0060(16) -0.0009(19)
C14 0.043(2) 0.046(3) 0.038(2) -0.0010(19) -0.0042(19) 0.005(2)
C15 0.037(2) 0.058(3) 0.028(2) 0.0008(18) 0.0022(17) 0.003(2)
C16 0.036(2) 0.050(3) 0.0250(19) 0.0019(17) -0.0027(16) -0.0025(18)
C17 0.045(2) 0.043(2) 0.029(2) -0.0006(17) -0.0011(17) -0.0004(19)
C18 0.040(2) 0.049(3) 0.0280(19) -0.0029(17) 0.0052(16) 0.0037(19)
C19 0.045(2) 0.056(3) 0.032(2) -0.0004(19) 0.0018(18) -0.004(2)
C20 0.053(3) 0.038(2) 0.034(2) 0.0017(17) 0.0113(19) -0.002(2)
C21 0.079(3) 0.051(3) 0.037(2) 0.002(2) 0.016(2) 0.011(3)
C22 0.076(3) 0.048(3) 0.039(2) 0.006(2) 0.016(2) 0.017(2)
C23 0.054(3) 0.045(2) 0.030(2) 0.0077(18) 0.0104(19) -0.004(2)
C24 0.052(3) 0.053(3) 0.043(2) 0.005(2) 0.012(2) 0.006(2)
C25 0.049(3) 0.057(3) 0.043(2) 0.011(2) 0.005(2) 0.003(2)
C26 0.055(3) 0.053(3) 0.035(2) 0.0034(19) 0.007(2) -0.003(2)
C27 0.047(2) 0.043(2) 0.034(2) 0.0060(18) 0.0089(18) -0.004(2)
C28 0.050(3) 0.057(3) 0.028(2) 0.0000(19) 0.0032(18) -0.001(2)
C29 0.056(3) 0.056(3) 0.033(2) 0.001(2) 0.005(2) 0.005(2)
C30 0.062(3) 0.053(3) 0.039(2) 0.000(2) 0.013(2) 0.005(2)
C31 0.072(3) 0.044(3) 0.062(3) 0.003(2) 0.030(3) 0.007(2)
C32 0.054(3) 0.041(2) 0.046(2) -0.0046(19) 0.016(2) 0.003(2)
C33 0.051(3) 0.052(3) 0.044(2) 0.005(2) 0.007(2) 0.011(2)
C34 0.053(3) 0.046(3) 0.039(2) 0.0058(19) 0.012(2) 0.005(2)
C35 0.052(2) 0.036(2) 0.029(2) -0.0026(16) 0.0074(18) 0.0014(19)
C36 0.056(3) 0.054(3) 0.034(2) -0.0005(19) 0.000(2) -0.001(2)
C37 0.073(3) 0.053(3) 0.032(2) 0.0026(19) 0.012(2) -0.007(2)
C38 0.051(3) 0.043(2) 0.039(2) -0.0044(18) 0.0059(19) -0.001(2)
C39 0.107(5) 0.108(5) 0.070(4) -0.005(4) 0.025(4) -0.003(4)
C40 0.092(4) 0.074(4) 0.059(3) -0.005(3) 0.020(3) -0.005(3)

loop_
_atom_type_symbol
_atom_type_description
_atom_type_scat_dispersion_real
_atom_type_scat_dispersion_imag
_atom_type_scat_source
C C 0.0033 0.0016 'International Tables Vol C Tables 4.2.6.8 and 6.1.1.4'
H H 0.0000 0.0000 'International Tables Vol C Tables 4.2.6.8 and 6.1.1.4'
N N 0.0061 0.0033 'International Tables Vol C Tables 4.2.6.8 and 6.1.1.4'
O O 0.0106 0.0060 'International Tables Vol C Tables 4.2.6.8 and 6.1.1.4'
P P 0.1023 0.0942 'International Tables Vol C Tables 4.2.6.8 and 6.1.1.4'
F F 0.0171 0.0103 'International Tables Vol C Tables 4.2.6.8 and 6.1.1.4'

loop_
_geom_angle_atom_site_label_1
_geom_angle_atom_site_label_2
_geom_angle_atom_site_label_3
_geom_angle
F3 P1 F1 91.6(2)
F3 P1 F4 90.07(17)
F1 P1 F4 90.12(18)
F3 P1 F2 89.28(19)
F1 P1 F2 179.0(2)
F4 P1 F2 90.28(18)
F3 P1 F5 91.31(16)
F1 P1 F5 89.95(19)
F4 P1 F5 178.62(17)
F2 P1 F5 89.63(18)
F3 P1 F6 179.2(2)
F1 P1 F6 89.19(19)
F4 P1 F6 89.70(16)
F2 P1 F6 89.92(17)
F5 P1 F6 88.92(16)
F9 P2 F7 90.3(3)
F9 P2 F12 90.3(2)
F7 P2 F12 179.3(2)
F9 P2 F10 87.6(2)
F7 P2 F10 90.5(3)
F12 P2 F10 89.86(19)
F9 P2 F11 178.7(2)
F7 P2 F11 90.8(2)
F12 P2 F11 88.60(19)
F10 P2 F11 91.8(2)
F9 P2 F8 92.5(2)
F7 P2 F8 91.1(3)
F12 P2 F8 88.6(2)
F10 P2 F8 178.4(2)
F11 P2 F8 88.1(2)
H1WB O1W H1WA 107.3(15)
C1 N1 C2 108.7(3)
C1 N1 C38 126.0(3)
C2 N1 C38 125.3(3)
C1 N2 C3 108.1(3)
C1 N2 C4 124.3(3)
C3 N2 C4 127.6(3)
C4 N3 C8 116.4(3)
C9 N4 C8 124.1(3)
C9 N4 H4A 117.9
C8 N4 H4A 117.9
C11 N5 C10 125.2(4)
C11 N5 C12 119.0(3)
C10 N5 C12 115.6(3)
C20 N6 C21 108.4(4)
C20 N6 C19 126.4(4)
C21 N6 C19 125.0(4)
C20 N7 C22 108.3(3)
C20 N7 C23 125.5(4)
C22 N7 C23 126.1(4)
C23 N8 C27 116.6(4)
C27 N9 C28 123.5(3)
C27 N9 H9B 118.3
C28 N9 H9B 118.3
C30 N10 C29 122.7(4)
C30 N10 C31 120.3(4)
C29 N10 C31 116.5(4)
N1 C1 N2 108.4(3)
N1 C1 H1A 125.8
N2 C1 H1A 125.8
C3 C2 N1 107.8(4)
C3 C2 H2A 126.1
N1 C2 H2A 126.1
C2 C3 N2 107.0(4)
C2 C3 H3A 126.5
N2 C3 H3A 126.5
N3 C4 C5 126.2(4)
N3 C4 N2 113.3(3)
C5 C4 N2 120.5(3)
C4 C5 C6 115.9(4)
C4 C5 H5A 122.1
C6 C5 H5A 122.1
C7 C6 C5 120.3(4)
C7 C6 H6A 119.9
C5 C6 H6A 119.9
C6 C7 C8 118.5(4)
C6 C7 H7A 120.8
C8 C7 H7A 120.8
N3 C8 N4 117.3(4)
N3 C8 C7 122.8(4)
N4 C8 C7 119.9(4)
C10 C9 N4 128.5(4)
C10 C9 H9A 115.8
N4 C9 H9A 115.8
C9 C10 N5 129.7(4)
C9 C10 H10A 115.1
N5 C10 H10A 115.1
O1 C11 N5 125.8(4)
O1 C11 H11A 117.1
N5 C11 H11A 117.1
N5 C12 C13 111.7(3)
N5 C12 H12A 109.3
C13 C12 H12A 109.3
N5 C12 H12B 109.3
C13 C12 H12B 109.3
H12A C12 H12B 107.9
C14 C13 C18 118.1(4)
C14 C13 C12 120.6(4)
C18 C13 C12 121.3(4)
C15 C14 C13 121.1(4)
C15 C14 H14A 119.4
C13 C14 H14A 119.4
C14 C15 C16 120.0(4)
C14 C15 H15A 120.0
C16 C15 H15A 120.0
C17 C16 C15 119.7(4)
C17 C16 C19 120.9(4)
C15 C16 C19 119.4(4)
C16 C17 C18 119.8(4)
C16 C17 H17A 120.1
C18 C17 H17A 120.1
C17 C18 C13 121.3(4)
C17 C18 H18A 119.4
C13 C18 H18A 119.4
N6 C19 C16 110.4(3)
N6 C19 H19A 109.6
C16 C19 H19A 109.6
N6 C19 H19B 109.6
C16 C19 H19B 109.6
H19A C19 H19B 108.1
N7 C20 N6 108.2(4)
N7 C20 H20A 125.9
N6 C20 H20A 125.9
C22 C21 N6 107.8(4)
C22 C21 H21A 126.1
N6 C21 H21A 126.1
C21 C22 N7 107.2(4)
C21 C22 H22A 126.4
N7 C22 H22A 126.4
N8 C23 C24 126.4(4)
N8 C23 N7 113.7(4)
C24 C23 N7 119.9(4)
C23 C24 C25 116.0(4)
C23 C24 H24A 122.0
C25 C24 H24A 122.0
C26 C25 C24 120.2(4)
C26 C25 H25A 119.9
C24 C25 H25A 119.9
C25 C26 C27 118.9(4)
C25 C26 H26A 120.5
C27 C26 H26A 120.5
N8 C27 N9 118.0(4)
N8 C27 C26 121.9(4)
N9 C27 C26 120.0(4)
C29 C28 N9 126.7(4)
C29 C28 H28A 116.7
N9 C28 H28A 116.7
C28 C29 N10 126.2(4)
C28 C29 H29A 116.9
N10 C29 H29A 116.9
O2 C30 N10 125.9(4)
O2 C30 H30A 117.1
N10 C30 H30A 117.1
N10 C31 C32 113.4(4)
N10 C31 H31A 108.9
C32 C31 H31A 108.9
N10 C31 H31B 108.9
C32 C31 H31B 108.9
H31A C31 H31B 107.7
C37 C32 C33 118.7(4)
C37 C32 C31 121.1(4)
C33 C32 C31 120.0(4)
C34 C33 C32 120.8(4)
C34 C33 H33A 119.6
C32 C33 H33A 119.6
C35 C34 C33 121.0(4)
C35 C34 H34A 119.5
C33 C34 H34A 119.5
C34 C35 C36 118.6(4)
C34 C35 C38 119.4(4)
C36 C35 C38 122.0(4)
C37 C36 C35 120.4(4)
C37 C36 H36A 119.8
C35 C36 H36A 119.8
C32 C37 C36 120.5(4)
C32 C37 H37A 119.7
C36 C37 H37A 119.7
N1 C38 C35 113.6(3)
N1 C38 H38A 108.8
C35 C38 H38A 108.8
N1 C38 H38B 108.8
C35 C38 H38B 108.8
H38A C38 H38B 107.7
C40 C39 H39A 109.5
C40 C39 H39B 109.5
H39A C39 H39B 109.5
C40 C39 H39C 109.5
H39A C39 H39C 109.5
H39B C39 H39C 109.5
N11 C40 C39 179.8(9)

loop_
_geom_bond_atom_site_label_1
_geom_bond_atom_site_label_2
_geom_bond_distance
P1 F3 1.582(3)
P1 F1 1.582(3)
P1 F4 1.583(3)
P1 F2 1.585(3)
P1 F5 1.593(3)
P1 F6 1.603(3)
P2 F9 1.552(4)
P2 F7 1.568(4)
P2 F12 1.572(3)
P2 F10 1.575(4)
P2 F11 1.593(4)
P2 F8 1.611(4)
O1W H1WB 0.961(10)
O1W H1WA 0.962(10)
O1 C11 1.230(5)
O2 C30 1.209(5)
N1 C1 1.327(5)
N1 C2 1.378(5)
N1 C38 1.475(5)
N2 C1 1.341(5)
N2 C3 1.389(5)
N2 C4 1.438(5)
N3 C4 1.330(5)
N3 C8 1.335(5)
N4 C9 1.380(5)
N4 C8 1.386(5)
N4 H4A 0.8600
N5 C11 1.342(5)
N5 C10 1.430(5)
N5 C12 1.478(5)
N6 C20 1.341(5)
N6 C21 1.364(6)
N6 C19 1.474(5)
N7 C20 1.339(5)
N7 C22 1.376(5)
N7 C23 1.452(5)
N8 C23 1.328(5)
N8 C27 1.345(5)
N9 C27 1.369(5)
N9 C28 1.378(5)
N9 H9B 0.8600
N10 C30 1.348(5)
N10 C29 1.420(5)
N10 C31 1.456(6)
N11 C40 1.137(7)
C1 H1A 0.9300
C2 C3 1.337(6)
C2 H2A 0.9300
C3 H3A 0.9300
C4 C5 1.375(6)
C5 C6 1.393(6)
C5 H5A 0.9300
C6 C7 1.366(6)
C6 H6A 0.9300
C7 C8 1.399(6)
C7 H7A 0.9300
C9 C10 1.335(5)
C9 H9A 0.9300
C10 H10A 0.9300
C11 H11A 0.9300
C12 C13 1.504(6)
C12 H12A 0.9700
C12 H12B 0.9700
C13 C14 1.389(6)
C13 C18 1.392(6)
C14 C15 1.385(6)
C14 H14A 0.9300
C15 C16 1.388(6)
C15 H15A 0.9300
C16 C17 1.383(6)
C16 C19 1.520(6)
C17 C18 1.386(6)
C17 H17A 0.9300
C18 H18A 0.9300
C19 H19A 0.9700
C19 H19B 0.9700
C20 H20A 0.9300
C21 C22 1.347(6)
C21 H21A 0.9300
C22 H22A 0.9300
C23 C24 1.364(6)
C24 C25 1.404(6)
C24 H24A 0.9300
C25 C26 1.354(6)
C25 H25A 0.9300
C26 C27 1.406(6)
C26 H26A 0.9300
C28 C29 1.318(6)
C28 H28A 0.9300
C29 H29A 0.9300
C30 H30A 0.9300
C31 C32 1.535(6)
C31 H31A 0.9700
C31 H31B 0.9700
C32 C37 1.383(6)
C32 C33 1.384(6)
C33 C34 1.381(6)
C33 H33A 0.9300
C34 C35 1.375(6)
C34 H34A 0.9300
C35 C36 1.395(6)
C35 C38 1.521(6)
C36 C37 1.389(6)
C36 H36A 0.9300
C37 H37A 0.9300
C38 H38A 0.9700
C38 H38B 0.9700
C39 C40 1.397(8)
C39 H39A 0.9600
C39 H39B 0.9600
C39 H39C 0.9600

loop_
_geom_torsion_atom_site_label_1
_geom_torsion_atom_site_label_2
_geom_torsion_atom_site_label_3
_geom_torsion_atom_site_label_4
_geom_torsion
C2 N1 C1 N2 -0.3(5)
C38 N1 C1 N2 -179.3(4)
C3 N2 C1 N1 0.4(4)
C4 N2 C1 N1 -177.3(3)
C1 N1 C2 C3 0.1(5)
C38 N1 C2 C3 179.1(4)
N1 C2 C3 N2 0.2(5)
C1 N2 C3 C2 -0.3(5)
C4 N2 C3 C2 177.2(4)
C8 N3 C4 C5 -0.3(6)
C8 N3 C4 N2 177.9(3)
C1 N2 C4 N3 -5.4(5)
C3 N2 C4 N3 177.4(4)
C1 N2 C4 C5 172.9(4)
C3 N2 C4 C5 -4.3(6)
N3 C4 C5 C6 1.0(6)
N2 C4 C5 C6 -177.1(4)
C4 C5 C6 C7 -1.2(6)
C5 C6 C7 C8 0.9(6)
C4 N3 C8 N4 179.4(3)
C4 N3 C8 C7 -0.1(5)
C9 N4 C8 N3 9.3(6)
C9 N4 C8 C7 -171.2(4)
C6 C7 C8 N3 -0.2(6)
C6 C7 C8 N4 -179.6(4)
C8 N4 C9 C10 179.2(4)
N4 C9 C10 N5 -0.3(8)
C11 N5 C10 C9 -34.5(7)
C12 N5 C10 C9 150.9(4)
C10 N5 C11 O1 3.6(7)
C12 N5 C11 O1 178.0(4)
C11 N5 C12 C13 110.5(4)
C10 N5 C12 C13 -74.6(5)
N5 C12 C13 C14 94.7(4)
N5 C12 C13 C18 -83.8(4)
C18 C13 C14 C15 1.6(6)
C12 C13 C14 C15 -177.0(3)
C13 C14 C15 C16 0.1(6)
C14 C15 C16 C17 -1.8(6)
C14 C15 C16 C19 177.1(3)
C15 C16 C17 C18 1.8(6)
C19 C16 C17 C18 -177.1(3)
C16 C17 C18 C13 -0.1(6)
C14 C13 C18 C17 -1.6(6)
C12 C13 C18 C17 177.0(3)
C20 N6 C19 C16 88.7(5)
C21 N6 C19 C16 -85.4(5)
C17 C16 C19 N6 85.4(4)
C15 C16 C19 N6 -93.5(4)
C22 N7 C20 N6 0.3(5)
C23 N7 C20 N6 178.2(4)
C21 N6 C20 N7 0.0(5)
C19 N6 C20 N7 -174.9(4)
C20 N6 C21 C22 -0.2(5)
C19 N6 C21 C22 174.7(4)
N6 C21 C22 N7 0.4(5)
C20 N7 C22 C21 -0.4(5)
C23 N7 C22 C21 -178.3(4)
C27 N8 C23 C24 0.9(6)
C27 N8 C23 N7 -176.8(3)
C20 N7 C23 N8 7.8(6)
C22 N7 C23 N8 -174.6(4)
C20 N7 C23 C24 -170.1(4)
C22 N7 C23 C24 7.5(6)
N8 C23 C24 C25 -1.5(7)
N7 C23 C24 C25 176.1(4)
C23 C24 C25 C26 0.9(7)
C24 C25 C26 C27 0.0(7)
C23 N8 C27 N9 179.8(4)
C23 N8 C27 C26 0.2(6)
C28 N9 C27 N8 -5.1(6)
C28 N9 C27 C26 174.6(4)
C25 C26 C27 N8 -0.6(6)
C25 C26 C27 N9 179.8(4)
C27 N9 C28 C29 -169.9(4)
N9 C28 C29 N10 0.2(8)
C30 N10 C29 C28 -60.9(7)
C31 N10 C29 C28 126.8(5)
C29 N10 C30 O2 7.3(7)
C31 N10 C30 O2 179.3(5)
C30 N10 C31 C32 112.0(5)
C29 N10 C31 C32 -75.5(5)
N10 C31 C32 C37 -69.5(6)
N10 C31 C32 C33 115.4(5)
C37 C32 C33 C34 -1.2(7)
C31 C32 C33 C34 174.0(4)
C32 C33 C34 C35 0.4(7)
C33 C34 C35 C36 1.0(6)
C33 C34 C35 C38 -176.6(4)
C34 C35 C36 C37 -1.7(6)
C38 C35 C36 C37 175.8(4)
C33 C32 C37 C36 0.5(7)
C31 C32 C37 C36 -174.7(4)
C35 C36 C37 C32 1.0(7)
C1 N1 C38 C35 83.7(5)
C2 N1 C38 C35 -95.2(5)
C34 C35 C38 N1 -116.6(4)
C36 C35 C38 N1 65.9(5)
